data_7216191
loop_
_publ_author_name
'Yue, Yan-Feng'
'Gao, En-Qing'
'Bai, Shi-Qiang'
'He, Zheng'
'Yan, Chun-Hua'

_publ_section_title
;
 High-dimensional azido-bridged cadmium(ii) polymeric complexes with
 bis(bidentate) diazine ligands
;
_journal_issue 89
_journal_name_full CrystEngComm
_journal_page_first 549
_journal_paper_doi 10.1039/b415732j
_journal_volume 6
_journal_year 2004
_chemical_formula_sum 'C12 H11 Cd2 N17'
_chemical_formula_weight 618.18
_chemical_name_systematic
;
?
;
_space_group_IT_number 15
_symmetry_cell_setting monoclinic
_symmetry_space_group_name_Hall '-C 2yc'
_symmetry_space_group_name_H-M 'C 1 2/c 1'
_atom_sites_solution_hydrogens geom
_atom_sites_solution_primary direct
_atom_sites_solution_secondary difmap
_audit_creation_method SHELXL-97
_cell_angle_alpha 90.00
_cell_angle_beta 118.3830(16)
_cell_angle_gamma 90.00
_cell_formula_units_Z 4
_cell_length_a 13.3175(3)
_cell_length_b 12.4223(4)
_cell_length_c 13.3087(3)
_cell_measurement_reflns_used 11575
_cell_measurement_temperature 293(2)
_cell_measurement_theta_max 27.50
_cell_measurement_theta_min 3.41
_cell_volume 1937.04(9)
_computing_cell_refinement 'HKL Scalepack (Otwinowski & Minor, 1997)'
_computing_data_collection 'KappaCCD (Nonius B. V., 1998)'
_computing_data_reduction 'HKL Denzo (Otwinowski & Minor, 1997) & maXus (Mackay et al., 1998)'
_computing_molecular_graphics 'Bruker SHELXTL V5.1 (Sheldrick, 1998)'
_computing_publication_material 'SHELXL-97 (Sheldrick, 1997)'
_computing_structure_refinement 'SHELXL-97 (Sheldrick, 1997)'
_computing_structure_solution 'SHELXS-97 (Sheldrick, 1997)'
_diffrn_ambient_temperature 293(2)
_diffrn_detector_area_resol_mean 0.76
_diffrn_measured_fraction_theta_full 0.998
_diffrn_measured_fraction_theta_max 0.998
_diffrn_measurement_device_type 'NONIUS KappaCCD Diffractometer'
_diffrn_measurement_method CCD
_diffrn_radiation_monochromator graphite
_diffrn_radiation_source 'fine-focus sealed tube'
_diffrn_radiation_type MoK\a
_diffrn_radiation_wavelength 0.71073
_diffrn_reflns_av_R_equivalents 0.0559
_diffrn_reflns_av_sigmaI/netI 0.0396
_diffrn_reflns_limit_h_max 17
_diffrn_reflns_limit_h_min -17
_diffrn_reflns_limit_k_max 16
_diffrn_reflns_limit_k_min -16
_diffrn_reflns_limit_l_max 17
_diffrn_reflns_limit_l_min -17
_diffrn_reflns_number 18404
_diffrn_reflns_theta_full 27.50
_diffrn_reflns_theta_max 27.50
_diffrn_reflns_theta_min 3.41
_exptl_absorpt_coefficient_mu 2.238
_exptl_absorpt_correction_T_max 0.823
_exptl_absorpt_correction_T_min 0.735
_exptl_absorpt_correction_type empirical
_exptl_absorpt_process_details '(Blessing, 1995, 1997)'
_exptl_crystal_colour colorless
_exptl_crystal_density_diffrn 2.120
_exptl_crystal_density_method 'not measured'
_exptl_crystal_description block
_exptl_crystal_F_000 1192
_exptl_crystal_size_max 0.23
_exptl_crystal_size_mid 0.11
_exptl_crystal_size_min 0.09
_refine_diff_density_max 0.731
_refine_diff_density_min -0.592
_refine_diff_density_rms 0.163
_refine_ls_extinction_coef 0.00184(18)
_refine_ls_extinction_expression Fc^*^=kFc[1+0.001xFc^2^\l^3^/sin(2\q)]^-1/4^
_refine_ls_extinction_method SHELXL
_refine_ls_goodness_of_fit_ref 0.914
_refine_ls_hydrogen_treatment constr
_refine_ls_matrix_type full
_refine_ls_number_parameters 149
_refine_ls_number_reflns 2220
_refine_ls_number_restraints 0
_refine_ls_restrained_S_all 0.914
_refine_ls_R_factor_all 0.0465
_refine_ls_R_factor_gt 0.0243
_refine_ls_shift/su_max 0.001
_refine_ls_shift/su_mean 0.000
_refine_ls_structure_factor_coef Fsqd
_refine_ls_weighting_details 'calc w=1/[\s^2^(Fo^2^)+(0.0326P)^2^+0.0000P] where P=(Fo^2^+2Fc^2^)/3'
_refine_ls_weighting_scheme calc
_refine_ls_wR_factor_gt 0.0530
_refine_ls_wR_factor_ref 0.0570
_reflns_number_gt 1579
_reflns_number_total 2220
_reflns_threshold_expression >2sigma(I)
_cod_data_source_file b415732j.txt
_cod_data_source_block 3
_cod_depositor_comments
;
The following automatic conversions were performed:

'_exptl_absorpt_correction_type' value 'Empirical' changed to
'empirical' according to
/usr/data/users/saulius/automatic-downloads/retrospective/RSC/lib/dictionaries/cif_core.dic
dictionary named 'cif_core.dic' version 2.4.2 from 2011-04-26.

Automatic conversion script
Id: cif_fix_values 2281 2013-09-26 08:29:07Z andrius 
;
_cod_original_sg_symbol_H-M C2/c
_cod_database_code 7216191

loop_
_symmetry_equiv_pos_as_xyz
'x, y, z'
'-x, y, -z+1/2'
'x+1/2, y+1/2, z'
'-x+1/2, y+1/2, -z+1/2'
'-x, -y, -z'
'x, -y, z-1/2'
'-x+1/2, -y+1/2, -z'
'x+1/2, -y+1/2, z-1/2'

loop_
_atom_site_label
_atom_site_type_symbol
_atom_site_fract_x
_atom_site_fract_y
_atom_site_fract_z
_atom_site_U_iso_or_equiv
_atom_site_adp_type
_atom_site_occupancy
_atom_site_symmetry_multiplicity
_atom_site_calc_flag
_atom_site_refinement_flags
Cd1 Cd 0.083026(17) 0.454492(17) 0.427384(17) 0.04359(11) Uani 1 1 d .
N4 N -0.1814(3) 0.4300(2) 0.3270(3) 0.0691(9) Uani 1 1 d .
N3 N -0.0968(2) 0.4555(3) 0.4108(3) 0.0665(8) Uani 1 1 d .
N5 N -0.2621(3) 0.4040(4) 0.2465(3) 0.1081(14) Uani 1 1 d .
N6 N 0.0000 0.3641(3) 0.2500 0.0509(9) Uani 1 2 d S
N1 N 0.2558(2) 0.5407(2) 0.4690(2) 0.0564(7) Uani 1 1 d .
C1 C 0.3546(3) 0.5203(4) 0.5604(3) 0.0731(11) Uani 1 1 d .
H1A H 0.3574 0.4678 0.6115 0.088 Uiso 1 1 calc R
N9 N 0.1846(2) 0.3003(2) 0.5165(2) 0.0536(7) Uani 1 1 d .
N2 N 0.0505(3) 0.6032(2) 0.3018(3) 0.0718(9) Uani 1 1 d .
C6 C 0.1395(4) 0.6370(3) 0.2967(3) 0.0763(11) Uani 1 1 d .
C5 C 0.2516(3) 0.6182(3) 0.3968(3) 0.0718(10) Uani 1 1 d .
C4 C 0.3488(4) 0.6725(4) 0.4129(4) 0.1070(17) Uani 1 1 d .
H4A H 0.3453 0.7234 0.3600 0.128 Uiso 1 1 calc R
C2 C 0.4545(4) 0.5750(4) 0.5828(4) 0.0986(16) Uani 1 1 d .
H2B H 0.5226 0.5599 0.6481 0.118 Uiso 1 1 calc R
N7 N 0.0000 0.2692(4) 0.2500 0.0569(10) Uani 1 2 d S
N8 N 0.0000 0.1771(4) 0.2500 0.137(3) Uani 1 2 d S
N10 N 0.2500 0.2500 0.5000 0.0441(8) Uani 1 2 d S
N11 N 0.1251(6) 0.6895(5) 0.2152(5) 0.087(2) Uani 0.50 1 d P
H11A H 0.0570 0.7035 0.1625 0.104 Uiso 0.50 1 calc PR
H11B H 0.1829 0.7131 0.2094 0.104 Uiso 0.50 1 calc PR
C3 C 0.4503(4) 0.6503(4) 0.5078(5) 0.1134(18) Uani 1 1 d .
H3A H 0.5163 0.6869 0.5205 0.136 Uiso 1 1 calc R

loop_
_atom_site_aniso_label
_atom_site_aniso_U_11
_atom_site_aniso_U_22
_atom_site_aniso_U_33
_atom_site_aniso_U_23
_atom_site_aniso_U_13
_atom_site_aniso_U_12
Cd1 0.03523(14) 0.03991(15) 0.04287(14) -0.00288(10) 0.00818(9) 0.00204(10)
N4 0.0454(17) 0.065(2) 0.073(2) -0.0195(15) 0.0089(16) 0.0080(14)
N3 0.0356(15) 0.086(2) 0.0606(17) -0.0342(16) 0.0088(13) -0.0064(15)
N5 0.055(2) 0.110(3) 0.095(3) -0.036(2) -0.016(2) 0.000(2)
N6 0.064(2) 0.036(2) 0.0395(18) 0.000 0.0140(17) 0.000
N1 0.0438(15) 0.0528(16) 0.0535(15) 0.0034(13) 0.0076(12) -0.0102(13)
C1 0.042(2) 0.083(3) 0.065(2) 0.0114(19) 0.0021(17) -0.0078(19)
N9 0.0476(16) 0.0514(17) 0.0623(17) 0.0107(13) 0.0266(14) 0.0106(13)
N2 0.0568(19) 0.0377(16) 0.0707(18) 0.0044(13) -0.0106(14) -0.0035(14)
C6 0.077(3) 0.043(2) 0.064(2) 0.0080(18) -0.0024(19) -0.017(2)
C5 0.059(2) 0.054(2) 0.073(2) 0.0075(19) 0.0073(18) -0.0213(18)
C4 0.080(3) 0.086(3) 0.108(3) 0.028(3) 0.007(3) -0.041(3)
C2 0.050(2) 0.105(4) 0.096(3) 0.011(3) -0.002(2) -0.026(2)
N7 0.073(3) 0.050(3) 0.0362(19) 0.000 0.0165(19) 0.000
N8 0.237(8) 0.042(3) 0.065(3) 0.000 0.016(4) 0.000
N10 0.0363(19) 0.040(2) 0.0468(19) 0.0077(15) 0.0127(16) 0.0010(17)
N11 0.084(5) 0.096(5) 0.053(3) 0.021(3) 0.011(3) -0.041(4)
C3 0.066(3) 0.104(4) 0.126(4) 0.019(3) 0.009(3) -0.044(3)

loop_
_atom_type_symbol
_atom_type_description
_atom_type_scat_dispersion_real
_atom_type_scat_dispersion_imag
_atom_type_scat_source
C C 0.0033 0.0016 'International Tables Vol C Tables 4.2.6.8 and 6.1.1.4'
H H 0.0000 0.0000 'International Tables Vol C Tables 4.2.6.8 and 6.1.1.4'
N N 0.0061 0.0033 'International Tables Vol C Tables 4.2.6.8 and 6.1.1.4'
Cd Cd -0.8075 1.2024 'International Tables Vol C Tables 4.2.6.8 and 6.1.1.4'

loop_
_geom_angle_atom_site_label_1
_geom_angle_atom_site_label_2
_geom_angle_atom_site_label_3
_geom_angle
_geom_angle_site_symmetry_1
_geom_angle_site_symmetry_3
N3 Cd1 N9 112.40(11) . .
N3 Cd1 N1 151.39(10) . .
N9 Cd1 N1 89.34(9) . .
N3 Cd1 N3 73.13(10) . 5_566
N9 Cd1 N3 98.72(11) . 5_566
N1 Cd1 N3 85.77(10) . 5_566
N3 Cd1 N6 86.29(7) . .
N9 Cd1 N6 90.03(11) . .
N1 Cd1 N6 113.11(7) . .
N3 Cd1 N6 159.39(7) 5_566 .
N3 Cd1 N2 95.43(12) . .
N9 Cd1 N2 149.80(11) . .
N1 Cd1 N2 69.17(10) . .
N3 Cd1 N2 100.48(12) 5_566 .
N6 Cd1 N2 79.93(11) . .
N5 N4 N3 179.0(4) . .
N4 N3 Cd1 124.5(3) . .
N4 N3 Cd1 127.6(2) . 5_566
Cd1 N3 Cd1 106.87(10) . 5_566
N7 N6 Cd1 118.40(8) . .
N7 N6 Cd1 118.40(8) . 2
Cd1 N6 Cd1 123.21(17) . 2
C1 N1 C5 118.7(3) . .
C1 N1 Cd1 124.2(2) . .
C5 N1 Cd1 117.1(2) . .
N1 C1 C2 122.2(4) . .
N10 N9 Cd1 130.37(17) . .
C6 N2 N2 115.2(4) . 2
C6 N2 Cd1 115.0(2) . .
N2 N2 Cd1 117.42(19) 2 .
N11 C6 N2 117.9(5) . .
N11 C6 C5 124.2(5) . .
N2 C6 C5 117.6(3) . .
N1 C5 C4 121.5(3) . .
N1 C5 C6 116.1(3) . .
C4 C5 C6 122.3(4) . .
C3 C4 C5 119.0(4) . .
C3 C2 C1 118.7(4) . .
N8 N7 N6 180.000(1) . .
N9 N10 N9 180.0(3) . 7_556
C2 C3 C4 119.8(4) . .

loop_
_geom_bond_atom_site_label_1
_geom_bond_atom_site_label_2
_geom_bond_distance
_geom_bond_site_symmetry_2
Cd1 N3 2.299(3) .
Cd1 N9 2.319(3) .
Cd1 N1 2.353(3) .
Cd1 N3 2.355(3) 5_566
Cd1 N6 2.3611(19) .
Cd1 N2 2.388(3) .
N4 N5 1.145(4) .
N4 N3 1.192(4) .
N3 Cd1 2.355(3) 5_566
N6 N7 1.179(5) .
N6 Cd1 2.3611(19) 2
N1 C1 1.325(4) .
N1 C5 1.342(4) .
C1 C2 1.394(6) .
N9 N10 1.175(3) .
N2 C6 1.290(5) .
N2 N2 1.395(5) 2
C6 N11 1.201(6) .
C6 C5 1.472(5) .
C5 C4 1.384(5) .
C4 C3 1.370(6) .
C2 C3 1.349(6) .
N7 N8 1.145(6) .
N10 N9 1.175(3) 7_556
